data_4119518
loop_
_publ_author_name
'Renso Visbal'
'Isaura Ospino'
'Jos\'e M. L\'opez-de-Luzuriaga'
'Antonio Laguna'
'M. Concepci\'on Gimeno'

_publ_section_title
;
 N-Heterocyclic Carbene Ligands as Modulators of Luminescence in
 Three-Coordinate Gold(I) Complexes with Spectacular Quantum Yields
;
_journal_name_full 'Journal of the American Chemical Society'
_journal_page_first 4712
_journal_page_last 4715
_journal_paper_doi 10.1021/ja401523x
_journal_volume 135
_journal_year 2013
_chemical_formula_sum 'C55 H72 Au B9 N2 O P2 S'
_chemical_formula_weight 1165.40
_chemical_name_systematic
;
 ?
;
_space_group_IT_number 14
_symmetry_cell_setting monoclinic
_symmetry_space_group_name_Hall '-P 2ybc'
_symmetry_space_group_name_H-M 'P 1 21/c 1'
_atom_sites_solution_hydrogens geom
_atom_sites_solution_primary direct
_atom_sites_solution_secondary difmap
_audit_creation_method SHELXL-97
_cell_angle_alpha 90.00
_cell_angle_beta 97.3380(10)
_cell_angle_gamma 90.00
_cell_formula_units_Z 4
_cell_length_a 12.46400(10)
_cell_length_b 21.6176(2)
_cell_length_c 20.8186(3)
_cell_measurement_reflns_used 23552
_cell_measurement_temperature 100(2)
_cell_measurement_theta_max 28.7609
_cell_measurement_theta_min 4.2380
_cell_volume 5563.46(11)
_computing_cell_refinement
;
CrysAlisPro, Agilent Technologies,
Version 1.171.35.19 (release 27-10-2011 CrysAlis171 .NET)
(compiled Oct 27 2011,15:02:11)
;
_computing_data_collection
;
CrysAlisPro, Agilent Technologies,
Version 1.171.35.19 (release 27-10-2011 CrysAlis171 .NET)
(compiled Oct 27 2011,15:02:11)
;
_computing_data_reduction
;
CrysAlisPro, Agilent Technologies,
Version 1.171.35.19 (release 27-10-2011 CrysAlis171 .NET)
(compiled Oct 27 2011,15:02:11)
;
_computing_structure_refinement 'SHELXL-97 (Sheldrick, 2008)'
_diffrn_ambient_temperature 100(2)
_diffrn_detector_area_resol_mean 16.0655
_diffrn_measured_fraction_theta_full 0.994
_diffrn_measured_fraction_theta_max 0.994
_diffrn_measurement_device_type 'Xcalibur, Sapphire3'
_diffrn_radiation_monochromator graphite
_diffrn_radiation_source 'fine-focus sealed tube'
_diffrn_radiation_type MoK\a
_diffrn_radiation_wavelength 0.71073
_diffrn_reflns_av_R_equivalents 0.0251
_diffrn_reflns_av_sigmaI/netI 0.0177
_diffrn_reflns_limit_h_max 15
_diffrn_reflns_limit_h_min -15
_diffrn_reflns_limit_k_max 26
_diffrn_reflns_limit_k_min -26
_diffrn_reflns_limit_l_max 24
_diffrn_reflns_limit_l_min -25
_diffrn_reflns_number 53591
_diffrn_reflns_theta_full 25.50
_diffrn_reflns_theta_max 25.50
_diffrn_reflns_theta_min 4.25
_exptl_absorpt_coefficient_mu 2.780
_exptl_absorpt_correction_T_max 0.6064
_exptl_absorpt_correction_T_min 0.3881
_exptl_absorpt_correction_type multi-scan
_exptl_absorpt_process_details
;
CrysAlisPro, Agilent Technologies,
Version 1.171.35.19 (release 27-10-2011 CrysAlis171 .NET)
(compiled Oct 27 2011,15:02:11)
empirical absorption correction using spherical harmonics,
 implemented in SCALE3 ABSPACK scaling algorithm.
;
_exptl_crystal_colour pale-yellow
_exptl_crystal_density_diffrn 1.391
_exptl_crystal_description prism
_exptl_crystal_F_000 2376
_exptl_crystal_size_max 0.42
_exptl_crystal_size_mid 0.23
_exptl_crystal_size_min 0.20
_refine_diff_density_max 1.198
_refine_diff_density_min -0.904
_refine_diff_density_rms 0.064
_refine_ls_extinction_method none
_refine_ls_goodness_of_fit_ref 1.043
_refine_ls_hydrogen_treatment 'mixed (BH atoms located in the Fourier map and others are constr)'
_refine_ls_matrix_type full
_refine_ls_number_parameters 680
_refine_ls_number_reflns 10293
_refine_ls_number_restraints 0
_refine_ls_restrained_S_all 1.043
_refine_ls_R_factor_all 0.0249
_refine_ls_R_factor_gt 0.0209
_refine_ls_shift/su_max 0.006
_refine_ls_shift/su_mean 0.000
_refine_ls_structure_factor_coef Fsqd
_refine_ls_weighting_details 'calc w=1/[\s^2^(Fo^2^)+(0.0211P)^2^+6.6153P] where P=(Fo^2^+2Fc^2^)/3'
_refine_ls_weighting_scheme calc
_refine_ls_wR_factor_gt 0.0478
_refine_ls_wR_factor_ref 0.0496
_reflns_number_gt 9394
_reflns_number_total 10293
_reflns_threshold_expression >2\s(I)
_cod_data_source_file ja401523x_si_001.cif
_cod_data_source_block c279
_cod_database_code 4119518

loop_
_symmetry_equiv_pos_as_xyz
'x, y, z'
'-x, y+1/2, -z+1/2'
'-x, -y, -z'
'x, -y-1/2, z-1/2'

loop_
_atom_site_label
_atom_site_type_symbol
_atom_site_fract_x
_atom_site_fract_y
_atom_site_fract_z
_atom_site_U_iso_or_equiv
_atom_site_adp_type
_atom_site_occupancy
_atom_site_symmetry_multiplicity
_atom_site_calc_flag
_atom_site_refinement_flags
Au1 Au 0.629501(7) 0.947909(4) 0.751505(4) 0.01677(3) Uani 1 1 d .
P1 P 0.80543(4) 0.90866(3) 0.81194(3) 0.01203(11) Uani 1 1 d .
P2 P 0.69013(4) 0.88857(3) 0.66756(3) 0.01320(12) Uani 1 1 d .
N1 N 0.40622(14) 0.99653(8) 0.77181(9) 0.0136(4) Uani 1 1 d .
N2 N 0.52634(14) 1.06137(8) 0.81186(9) 0.0139(4) Uani 1 1 d .
B1 B 0.9450(2) 0.79635(12) 0.78575(14) 0.0180(5) Uani 1 1 d .
B2 B 0.9561(2) 0.75230(13) 0.71065(15) 0.0222(6) Uani 1 1 d .
B3 B 0.8335(2) 0.77654(13) 0.65924(14) 0.0205(6) Uani 1 1 d .
B4 B 0.9111(2) 0.71692(12) 0.77943(13) 0.0182(5) Uani 1 1 d .
B5 B 0.8390(2) 0.70477(12) 0.69895(13) 0.0193(6) Uani 1 1 d .
B6 B 0.8306(2) 0.76643(12) 0.81993(13) 0.0171(5) Uani 1 1 d .
B7 B 0.7144(2) 0.78781(12) 0.76645(13) 0.0152(5) Uani 1 1 d .
B8 B 0.7190(2) 0.74743(12) 0.69280(13) 0.0177(5) Uani 1 1 d .
B9 B 0.7656(2) 0.71122(12) 0.76708(13) 0.0180(5) Uani 1 1 d .
C1 C 0.51517(17) 1.00602(10) 0.78087(11) 0.0132(4) Uani 1 1 d .
C2 C 0.35153(18) 1.04527(10) 0.79619(12) 0.0171(5) Uani 1 1 d .
H2 H 0.2755 1.0491 0.7955 0.021 Uiso 1 1 calc R
C3 C 0.42661(18) 1.08591(10) 0.82081(11) 0.0168(5) Uani 1 1 d .
H3 H 0.4140 1.1243 0.8407 0.020 Uiso 1 1 calc R
C4 C 0.34950(17) 0.94766(10) 0.73404(11) 0.0148(5) Uani 1 1 d .
C5 C 0.31566(17) 0.89613(10) 0.76682(11) 0.0164(5) Uani 1 1 d .
C6 C 0.25236(18) 0.85256(11) 0.72945(12) 0.0201(5) Uani 1 1 d .
H6 H 0.2281 0.8167 0.7497 0.024 Uiso 1 1 calc R
C7 C 0.22454(19) 0.86092(11) 0.66364(12) 0.0219(5) Uani 1 1 d .
H7 H 0.1809 0.8309 0.6393 0.026 Uiso 1 1 calc R
C8 C 0.25936(18) 0.91233(11) 0.63269(12) 0.0205(5) Uani 1 1 d .
H8 H 0.2400 0.9170 0.5873 0.025 Uiso 1 1 calc R
C9 C 0.32260(18) 0.95731(11) 0.66730(11) 0.0180(5) Uani 1 1 d .
C10 C 0.35618(19) 1.01493(12) 0.63294(12) 0.0227(5) Uani 1 1 d .
H10 H 0.4053 1.0397 0.6649 0.027 Uiso 1 1 calc R
C11 C 0.4181(2) 0.99884(14) 0.57654(15) 0.0360(7) Uani 1 1 d .
H11A H 0.4383 1.0370 0.5557 0.054 Uiso 1 1 calc R
H11B H 0.3722 0.9736 0.5450 0.054 Uiso 1 1 calc R
H11C H 0.4835 0.9756 0.5927 0.054 Uiso 1 1 calc R
C12 C 0.2575(2) 1.05519(12) 0.60929(14) 0.0295(6) Uani 1 1 d .
H12A H 0.2811 1.0920 0.5875 0.044 Uiso 1 1 calc R
H12B H 0.2216 1.0678 0.6464 0.044 Uiso 1 1 calc R
H12C H 0.2068 1.0314 0.5789 0.044 Uiso 1 1 calc R
C13 C 0.34639(18) 0.88734(11) 0.83925(11) 0.0172(5) Uani 1 1 d .
H13 H 0.3536 0.9293 0.8596 0.021 Uiso 1 1 calc R
C14 C 0.4566(2) 0.85523(13) 0.85267(13) 0.0291(6) Uani 1 1 d .
H14A H 0.4760 0.8501 0.8995 0.044 Uiso 1 1 calc R
H14B H 0.5116 0.8805 0.8354 0.044 Uiso 1 1 calc R
H14C H 0.4528 0.8146 0.8317 0.044 Uiso 1 1 calc R
C15 C 0.2611(2) 0.85179(13) 0.87097(13) 0.0297(6) Uani 1 1 d .
H15A H 0.2848 0.8477 0.9175 0.044 Uiso 1 1 calc R
H15B H 0.2515 0.8106 0.8515 0.044 Uiso 1 1 calc R
H15C H 0.1923 0.8743 0.8642 0.044 Uiso 1 1 calc R
C16 C 0.62600(17) 1.09413(10) 0.83313(11) 0.0147(5) Uani 1 1 d .
C17 C 0.66952(18) 1.08953(11) 0.89811(11) 0.0179(5) Uani 1 1 d .
C18 C 0.7586(2) 1.12670(12) 0.91893(12) 0.0240(5) Uani 1 1 d .
H18 H 0.7900 1.1250 0.9629 0.029 Uiso 1 1 calc R
C19 C 0.80206(19) 1.16590(11) 0.87677(13) 0.0234(5) Uani 1 1 d .
H19 H 0.8623 1.1912 0.8921 0.028 Uiso 1 1 calc R
C20 C 0.75866(18) 1.16859(11) 0.81261(12) 0.0206(5) Uani 1 1 d .
H20 H 0.7899 1.1955 0.7840 0.025 Uiso 1 1 calc R
C21 C 0.66951(18) 1.13245(10) 0.78892(12) 0.0180(5) Uani 1 1 d .
C22 C 0.6203(2) 1.04813(12) 0.94582(12) 0.0242(5) Uani 1 1 d .
H22 H 0.5785 1.0146 0.9208 0.029 Uiso 1 1 calc R
C23 C 0.5414(2) 1.08567(14) 0.98136(13) 0.0320(6) Uani 1 1 d .
H23A H 0.5097 1.0587 1.0118 0.048 Uiso 1 1 calc R
H23B H 0.4838 1.1026 0.9498 0.048 Uiso 1 1 calc R
H23C H 0.5804 1.1196 1.0052 0.048 Uiso 1 1 calc R
C24 C 0.7066(2) 1.01781(12) 0.99489(13) 0.0282(6) Uani 1 1 d .
H24A H 0.6714 0.9915 1.0243 0.042 Uiso 1 1 calc R
H24B H 0.7488 1.0500 1.0198 0.042 Uiso 1 1 calc R
H24C H 0.7547 0.9926 0.9719 0.042 Uiso 1 1 calc R
C25 C 0.6203(2) 1.13697(12) 0.71857(13) 0.0285(6) Uani 1 1 d .
H25 H 0.5832 1.0969 0.7060 0.034 Uiso 1 1 calc R
C26 C 0.5358(3) 1.1882(2) 0.71148(18) 0.0609(11) Uani 1 1 d .
H26A H 0.5036 1.1911 0.6661 0.091 Uiso 1 1 calc R
H26B H 0.5702 1.2277 0.7251 0.091 Uiso 1 1 calc R
H26C H 0.4792 1.1788 0.7387 0.091 Uiso 1 1 calc R
C27 C 0.7046(2) 1.14885(14) 0.67253(14) 0.0354(7) Uani 1 1 d .
H27A H 0.6685 1.1512 0.6279 0.053 Uiso 1 1 calc R
H27B H 0.7573 1.1150 0.6762 0.053 Uiso 1 1 calc R
H27C H 0.7418 1.1880 0.6840 0.053 Uiso 1 1 calc R
C28 C 0.76994(17) 0.82276(10) 0.70317(10) 0.0125(4) Uani 1 1 d .
C29 C 0.82970(17) 0.83343(10) 0.77460(11) 0.0129(4) Uani 1 1 d .
C30 C 0.78035(19) 0.93561(11) 0.62508(11) 0.0168(5) Uani 1 1 d .
C31 C 0.7423(2) 0.99373(12) 0.60340(13) 0.0270(6) Uani 1 1 d .
H31 H 0.6716 1.0064 0.6103 0.032 Uiso 1 1 calc R
C32 C 0.8060(2) 1.03303(12) 0.57209(13) 0.0308(6) Uani 1 1 d .
H32 H 0.7787 1.0721 0.5570 0.037 Uiso 1 1 calc R
C33 C 0.9099(2) 1.01536(12) 0.56274(12) 0.0258(6) Uani 1 1 d .
H33 H 0.9542 1.0425 0.5417 0.031 Uiso 1 1 calc R
C34 C 0.9484(2) 0.95833(13) 0.58404(13) 0.0280(6) Uani 1 1 d .
H34 H 1.0193 0.9461 0.5775 0.034 Uiso 1 1 calc R
C35 C 0.8841(2) 0.91860(12) 0.61505(12) 0.0232(5) Uani 1 1 d .
H35 H 0.9116 0.8793 0.6296 0.028 Uiso 1 1 calc R
C36 C 0.59620(18) 0.85329(11) 0.60362(11) 0.0178(5) Uani 1 1 d .
C37 C 0.6248(2) 0.84405(13) 0.54208(12) 0.0280(6) Uani 1 1 d .
H37 H 0.6927 0.8585 0.5319 0.034 Uiso 1 1 calc R
C38 C 0.5544(3) 0.81369(15) 0.49520(14) 0.0413(7) Uani 1 1 d .
H38 H 0.5743 0.8070 0.4532 0.050 Uiso 1 1 calc R
C39 C 0.4553(2) 0.79332(15) 0.51004(15) 0.0428(8) Uani 1 1 d .
H39 H 0.4072 0.7726 0.4780 0.051 Uiso 1 1 calc R
C40 C 0.4257(2) 0.80282(14) 0.57106(15) 0.0371(7) Uani 1 1 d .
H40 H 0.3576 0.7886 0.5809 0.045 Uiso 1 1 calc R
C41 C 0.49591(19) 0.83328(12) 0.61789(13) 0.0256(6) Uani 1 1 d .
H41 H 0.4753 0.8404 0.6597 0.031 Uiso 1 1 calc R
C42 C 0.84329(18) 0.89729(10) 0.89888(11) 0.0160(5) Uani 1 1 d .
C43 C 0.7717(2) 0.86630(11) 0.93449(12) 0.0226(5) Uani 1 1 d .
H43 H 0.7050 0.8511 0.9131 0.027 Uiso 1 1 calc R
C44 C 0.7973(2) 0.85762(12) 1.00054(13) 0.0318(6) Uani 1 1 d .
H44 H 0.7496 0.8351 1.0239 0.038 Uiso 1 1 calc R
C45 C 0.8923(2) 0.88166(13) 1.03264(13) 0.0340(7) Uani 1 1 d .
H45 H 0.9094 0.8759 1.0780 0.041 Uiso 1 1 calc R
C46 C 0.9623(2) 0.91413(13) 0.99847(12) 0.0295(6) Uani 1 1 d .
H46 H 1.0266 0.9316 1.0206 0.035 Uiso 1 1 calc R
C47 C 0.93863(19) 0.92124(11) 0.93186(12) 0.0211(5) Uani 1 1 d .
H47 H 0.9879 0.9426 0.9085 0.025 Uiso 1 1 calc R
C48 C 0.90852(17) 0.96126(10) 0.78916(11) 0.0133(4) Uani 1 1 d .
C49 C 0.99841(19) 0.94356(11) 0.76072(12) 0.0210(5) Uani 1 1 d .
H49 H 1.0123 0.9009 0.7548 0.025 Uiso 1 1 calc R
C50 C 1.06813(18) 0.98748(11) 0.74087(12) 0.0220(5) Uani 1 1 d .
H50 H 1.1284 0.9747 0.7205 0.026 Uiso 1 1 calc R
C51 C 1.05094(18) 1.04924(11) 0.75042(12) 0.0193(5) Uani 1 1 d .
H51 H 1.0991 1.0791 0.7367 0.023 Uiso 1 1 calc R
C52 C 0.9631(2) 1.06785(11) 0.78015(14) 0.0265(6) Uani 1 1 d .
H52 H 0.9517 1.1106 0.7877 0.032 Uiso 1 1 calc R
C53 C 0.89159(19) 1.02419(11) 0.79900(13) 0.0223(5) Uani 1 1 d .
H53 H 0.8308 1.0372 0.8187 0.027 Uiso 1 1 calc R
C54 C 1.0822(2) 0.32211(14) 0.02855(14) 0.0363(7) Uani 1 1 d .
H54A H 1.1135 0.3536 0.0027 0.054 Uiso 1 1 calc R
H54B H 1.1317 0.2868 0.0353 0.054 Uiso 1 1 calc R
H54C H 1.0710 0.3397 0.0706 0.054 Uiso 1 1 calc R
C55 C 0.9244(2) 0.24258(13) 0.04569(15) 0.0373(7) Uani 1 1 d .
H55A H 0.8547 0.2230 0.0310 0.056 Uiso 1 1 calc R
H55B H 0.9204 0.2638 0.0869 0.056 Uiso 1 1 calc R
H55C H 0.9811 0.2109 0.0516 0.056 Uiso 1 1 calc R
S1 S 0.95538(5) 0.29697(3) -0.01314(3) 0.02616(14) Uani 1 1 d .
O1 O 0.87809(16) 0.34893(9) -0.01092(10) 0.0356(5) Uani 1 1 d .
H1B H 1.0117(19) 0.8124(11) 0.8190(11) 0.011(6) Uiso 1 1 d .
H2B H 1.033(2) 0.7346(13) 0.6935(13) 0.033(8) Uiso 1 1 d .
H3B H 0.827(2) 0.7810(13) 0.6077(14) 0.030(7) Uiso 1 1 d .
H4B H 0.959(2) 0.6816(13) 0.8049(13) 0.028(7) Uiso 1 1 d .
H5B H 0.8450(19) 0.6609(12) 0.6738(12) 0.017(6) Uiso 1 1 d .
H6B H 0.830(2) 0.7693(11) 0.8712(12) 0.018(6) Uiso 1 1 d .
H7B H 0.640(2) 0.8069(11) 0.7827(12) 0.018(6) Uiso 1 1 d .
H8B H 0.642(2) 0.7372(11) 0.6634(12) 0.020(6) Uiso 1 1 d .
H9B H 0.725(2) 0.6739(12) 0.7848(13) 0.025(7) Uiso 1 1 d .
H10B H 0.957(3) 0.8051(16) 0.7153(16) 0.051(9) Uiso 1 1 d .

loop_
_atom_site_aniso_label
_atom_site_aniso_U_11
_atom_site_aniso_U_22
_atom_site_aniso_U_33
_atom_site_aniso_U_23
_atom_site_aniso_U_13
_atom_site_aniso_U_12
Au1 0.01281(5) 0.01101(5) 0.02840(6) -0.00206(4) 0.00992(3) -0.00040(3)
P1 0.0098(3) 0.0106(3) 0.0156(3) -0.0012(2) 0.0011(2) -0.0001(2)
P2 0.0120(3) 0.0136(3) 0.0140(3) 0.0006(2) 0.0016(2) 0.0025(2)
N1 0.0096(8) 0.0135(9) 0.0177(10) -0.0021(8) 0.0019(7) 0.0000(7)
N2 0.0104(9) 0.0129(9) 0.0184(10) -0.0018(7) 0.0016(7) -0.0004(7)
B1 0.0135(12) 0.0119(13) 0.0276(15) 0.0010(11) -0.0009(11) 0.0024(10)
B2 0.0175(13) 0.0154(14) 0.0354(17) 0.0000(12) 0.0092(12) 0.0047(11)
B3 0.0248(14) 0.0181(14) 0.0197(14) 0.0003(11) 0.0066(11) 0.0074(11)
B4 0.0180(13) 0.0127(13) 0.0234(14) 0.0003(11) 0.0002(11) 0.0032(10)
B5 0.0234(14) 0.0126(13) 0.0216(14) -0.0014(11) 0.0026(11) 0.0031(10)
B6 0.0195(13) 0.0122(13) 0.0193(14) 0.0018(10) 0.0006(10) 0.0010(10)
B7 0.0140(12) 0.0137(13) 0.0183(13) -0.0010(10) 0.0039(10) -0.0036(10)
B8 0.0187(13) 0.0123(13) 0.0214(14) -0.0034(10) -0.0003(11) -0.0010(10)
B9 0.0197(13) 0.0113(13) 0.0231(14) 0.0003(10) 0.0038(11) -0.0017(10)
C1 0.0130(10) 0.0115(11) 0.0149(11) 0.0015(9) 0.0012(8) -0.0003(8)
C2 0.0110(10) 0.0156(12) 0.0251(13) -0.0016(9) 0.0041(9) 0.0030(9)
C3 0.0141(11) 0.0139(11) 0.0228(12) -0.0025(9) 0.0039(9) 0.0032(9)
C4 0.0074(10) 0.0152(11) 0.0219(12) -0.0056(9) 0.0021(8) 0.0001(8)
C5 0.0099(10) 0.0173(12) 0.0223(12) -0.0036(9) 0.0040(9) 0.0011(9)
C6 0.0158(11) 0.0163(12) 0.0284(14) -0.0038(10) 0.0041(10) -0.0029(9)
C7 0.0167(11) 0.0220(13) 0.0263(14) -0.0098(10) 0.0004(10) -0.0015(10)
C8 0.0140(11) 0.0268(13) 0.0202(12) -0.0033(10) 0.0003(9) 0.0007(10)
C9 0.0101(10) 0.0225(12) 0.0211(12) -0.0010(10) 0.0012(9) 0.0012(9)
C10 0.0179(12) 0.0264(14) 0.0226(13) 0.0037(10) -0.0019(10) -0.0046(10)
C11 0.0275(14) 0.0396(17) 0.0437(17) 0.0168(14) 0.0151(13) 0.0076(12)
C12 0.0297(14) 0.0254(14) 0.0347(15) 0.0036(12) 0.0089(12) 0.0056(11)
C13 0.0166(11) 0.0152(12) 0.0202(12) -0.0020(9) 0.0042(9) -0.0020(9)
C14 0.0287(14) 0.0347(15) 0.0250(14) 0.0047(12) 0.0079(11) 0.0109(12)
C15 0.0281(14) 0.0376(16) 0.0243(14) -0.0021(12) 0.0073(11) -0.0142(12)
C16 0.0115(10) 0.0084(10) 0.0243(12) -0.0047(9) 0.0033(9) -0.0004(8)
C17 0.0155(11) 0.0176(12) 0.0214(12) -0.0055(10) 0.0053(9) -0.0013(9)
C18 0.0198(12) 0.0293(14) 0.0229(13) -0.0075(11) 0.0023(10) -0.0056(10)
C19 0.0148(11) 0.0196(13) 0.0359(15) -0.0094(11) 0.0039(10) -0.0062(9)
C20 0.0158(11) 0.0140(12) 0.0331(14) 0.0004(10) 0.0071(10) -0.0009(9)
C21 0.0150(11) 0.0122(11) 0.0269(13) -0.0011(9) 0.0024(10) 0.0029(9)
C22 0.0240(13) 0.0291(14) 0.0198(13) -0.0043(11) 0.0040(10) -0.0102(11)
C23 0.0233(13) 0.0500(18) 0.0235(14) -0.0006(13) 0.0065(11) -0.0034(12)
C24 0.0338(15) 0.0265(14) 0.0248(14) -0.0033(11) 0.0051(11) -0.0019(11)
C25 0.0285(14) 0.0239(14) 0.0315(15) 0.0132(11) -0.0027(11) -0.0074(11)
C26 0.0362(18) 0.093(3) 0.054(2) 0.038(2) 0.0086(16) 0.0289(19)
C27 0.0410(17) 0.0373(16) 0.0289(15) 0.0024(13) 0.0075(13) 0.0048(13)
C28 0.0117(10) 0.0111(10) 0.0147(11) 0.0007(9) 0.0016(8) -0.0002(8)
C29 0.0119(10) 0.0113(11) 0.0152(11) -0.0007(8) 0.0005(8) -0.0004(8)
C30 0.0196(12) 0.0173(12) 0.0133(11) -0.0016(9) 0.0018(9) -0.0001(9)
C31 0.0266(13) 0.0231(13) 0.0336(15) 0.0061(11) 0.0124(11) 0.0068(11)
C32 0.0423(16) 0.0197(13) 0.0328(15) 0.0072(11) 0.0139(13) 0.0030(12)
C33 0.0340(14) 0.0237(14) 0.0217(13) -0.0022(10) 0.0116(11) -0.0090(11)
C34 0.0219(13) 0.0349(15) 0.0288(14) 0.0039(12) 0.0096(11) 0.0005(11)
C35 0.0220(12) 0.0240(13) 0.0243(13) 0.0040(10) 0.0056(10) 0.0023(10)
C36 0.0177(11) 0.0174(12) 0.0170(12) -0.0012(9) -0.0036(9) 0.0046(9)
C37 0.0286(14) 0.0336(15) 0.0212(13) -0.0015(11) 0.0003(11) -0.0019(11)
C38 0.0478(19) 0.053(2) 0.0212(15) -0.0080(13) -0.0013(13) -0.0069(15)
C39 0.0358(16) 0.0485(19) 0.0394(18) -0.0168(15) -0.0139(14) -0.0044(14)
C40 0.0209(13) 0.0406(17) 0.0480(19) -0.0152(14) -0.0024(12) -0.0036(12)
C41 0.0181(12) 0.0294(14) 0.0288(14) -0.0078(11) 0.0004(10) 0.0019(10)
C42 0.0196(11) 0.0132(11) 0.0154(11) -0.0019(9) 0.0030(9) 0.0040(9)
C43 0.0267(13) 0.0183(12) 0.0242(13) -0.0026(10) 0.0087(10) -0.0018(10)
C44 0.0478(17) 0.0239(14) 0.0267(15) 0.0048(11) 0.0165(13) 0.0026(12)
C45 0.0503(18) 0.0349(16) 0.0163(13) 0.0028(11) 0.0022(12) 0.0088(13)
C46 0.0310(14) 0.0338(15) 0.0209(14) -0.0024(11) -0.0080(11) 0.0051(12)
C47 0.0219(12) 0.0198(12) 0.0213(13) 0.0005(10) 0.0012(10) 0.0020(10)
C48 0.0105(10) 0.0143(11) 0.0143(11) 0.0015(9) -0.0015(8) -0.0008(8)
C49 0.0167(11) 0.0126(12) 0.0339(14) -0.0037(10) 0.0046(10) 0.0007(9)
C50 0.0123(11) 0.0209(13) 0.0343(14) -0.0032(11) 0.0093(10) -0.0002(9)
C51 0.0130(11) 0.0178(12) 0.0272(13) 0.0031(10) 0.0027(9) -0.0037(9)
C52 0.0212(13) 0.0112(12) 0.0489(17) 0.0005(11) 0.0116(12) 0.0008(10)
C53 0.0167(12) 0.0173(12) 0.0353(15) -0.0011(10) 0.0122(10) 0.0014(9)
C54 0.0290(15) 0.0436(17) 0.0343(16) 0.0136(13) -0.0033(12) -0.0069(13)
C55 0.0384(16) 0.0282(15) 0.0429(18) 0.0104(13) -0.0036(13) -0.0072(12)
S1 0.0309(3) 0.0249(3) 0.0216(3) 0.0002(3) -0.0005(3) 0.0007(3)
O1 0.0380(11) 0.0291(10) 0.0372(11) 0.0060(9) -0.0045(9) 0.0110(9)

loop_
_atom_type_symbol
_atom_type_description
_atom_type_scat_dispersion_real
_atom_type_scat_dispersion_imag
_atom_type_scat_source
C C 0.0033 0.0016 'International Tables Vol C Tables 4.2.6.8 and 6.1.1.4'
H H 0.0000 0.0000 'International Tables Vol C Tables 4.2.6.8 and 6.1.1.4'
B B 0.0013 0.0007 'International Tables Vol C Tables 4.2.6.8 and 6.1.1.4'
N N 0.0061 0.0033 'International Tables Vol C Tables 4.2.6.8 and 6.1.1.4'
P P 0.1023 0.0942 'International Tables Vol C Tables 4.2.6.8 and 6.1.1.4'
Au Au -2.0133 8.8022 'International Tables Vol C Tables 4.2.6.8 and 6.1.1.4'
O O 0.0106 0.0060 'International Tables Vol C Tables 4.2.6.8 and 6.1.1.4'
S S 0.1246 0.1234 'International Tables Vol C Tables 4.2.6.8 and 6.1.1.4'

loop_
_geom_angle_atom_site_label_1
_geom_angle_atom_site_label_2
_geom_angle_atom_site_label_3
_geom_angle
C1 Au1 P2 148.34(6)
C1 Au1 P1 130.40(6)
P2 Au1 P1 81.223(19)
C48 P1 C42 103.89(10)
C48 P1 C29 106.34(10)
C42 P1 C29 105.27(10)
C48 P1 Au1 104.84(7)
C42 P1 Au1 129.42(7)
C29 P1 Au1 105.33(7)
C36 P2 C30 104.90(11)
C36 P2 C28 103.57(10)
C30 P2 C28 106.95(10)
C36 P2 Au1 121.98(8)
C30 P2 Au1 109.27(7)
C28 P2 Au1 109.21(7)
C1 N1 C2 111.29(18)
C1 N1 C4 126.48(18)
C2 N1 C4 121.68(18)
C1 N2 C3 111.21(18)
C1 N2 C16 127.41(18)
C3 N2 C16 121.36(18)
C29 B1 B4 105.54(18)
C29 B1 B6 60.30(14)
B4 B1 B6 59.01(15)
C29 B1 B2 106.94(18)
B4 B1 B2 58.72(15)
B6 B1 B2 107.38(18)
B4 B2 B5 61.49(16)
B4 B2 B3 105.60(19)
B5 B2 B3 58.28(15)
B4 B2 B1 58.34(15)
B5 B2 B1 105.32(19)
B3 B2 B1 101.53(17)
C28 B3 B5 105.68(19)
C28 B3 B8 61.61(15)
B5 B3 B8 59.21(15)
C28 B3 B2 106.14(19)
B5 B3 B2 59.43(15)
B8 B3 B2 108.73(19)
B6 B4 B1 61.19(15)
B6 B4 B2 112.56(19)
B1 B4 B2 62.94(16)
B6 B4 B9 58.91(15)
B1 B4 B9 107.65(18)
B2 B4 B9 109.27(19)
B6 B4 B5 106.57(18)
B1 B4 B5 107.11(18)
B2 B4 B5 59.26(16)
B9 B4 B5 59.22(15)
B8 B5 B3 61.17(15)
B8 B5 B2 112.68(19)
B3 B5 B2 62.29(16)
B8 B5 B9 59.85(15)
B3 B5 B9 108.16(19)
B2 B5 B9 109.92(19)
B8 B5 B4 108.03(19)
B3 B5 B4 106.94(19)
B2 B5 B4 59.25(16)
B9 B5 B4 60.01(15)
C29 B6 B9 104.96(18)
C29 B6 B4 102.30(18)
B9 B6 B4 61.91(15)
C29 B6 B7 59.35(13)
B9 B6 B7 60.49(15)
B4 B6 B7 109.19(19)
C29 B6 B1 55.32(13)
B9 B6 B1 108.90(19)
B4 B6 B1 59.80(15)
B7 B6 B1 106.49(18)
C29 B7 C28 54.64(12)
C29 B7 B6 59.09(14)
C28 B7 B6 102.57(17)
C29 B7 B8 104.34(17)
C28 B7 B8 59.88(14)
B6 B7 B8 107.57(18)
C29 B7 B9 103.75(17)
C28 B7 B9 103.53(18)
B6 B7 B9 59.17(15)
B8 B7 B9 59.70(15)
B5 B8 C28 100.84(18)
B5 B8 B9 61.21(15)
C28 B8 B9 103.34(17)
B5 B8 B7 108.54(19)
C28 B8 B7 59.09(13)
B9 B8 B7 60.21(15)
B5 B8 B3 59.62(15)
C28 B8 B3 54.82(14)
B9 B8 B3 108.02(19)
B7 B8 B3 106.31(18)
B6 B9 B8 108.83(18)
B6 B9 B7 60.34(15)
B8 B9 B7 60.09(15)
B6 B9 B5 108.03(19)
B8 B9 B5 58.94(15)
B7 B9 B5 106.66(18)
B6 B9 B4 59.18(15)
B8 B9 B4 107.92(19)
B7 B9 B4 106.95(18)
B5 B9 B4 60.78(15)
N2 C1 N1 103.78(18)
N2 C1 Au1 130.42(15)
N1 C1 Au1 125.79(16)
C3 C2 N1 106.68(19)
C2 C3 N2 107.03(19)
C5 C4 C9 123.6(2)
C5 C4 N1 118.2(2)
C9 C4 N1 117.9(2)
C4 C5 C6 116.6(2)
C4 C5 C13 122.0(2)
C6 C5 C13 121.3(2)
C7 C6 C5 121.0(2)
C6 C7 C8 120.9(2)
C7 C8 C9 120.7(2)
C8 C9 C4 117.1(2)
C8 C9 C10 120.0(2)
C4 C9 C10 122.8(2)
C9 C10 C11 111.8(2)
C9 C10 C12 110.9(2)
C11 C10 C12 110.2(2)
C5 C13 C15 112.99(19)
C5 C13 C14 110.11(19)
C15 C13 C14 110.5(2)
C17 C16 C21 123.0(2)
C17 C16 N2 118.2(2)
C21 C16 N2 118.5(2)
C18 C17 C16 117.1(2)
C18 C17 C22 120.5(2)
C16 C17 C22 122.3(2)
C19 C18 C17 121.2(2)
C20 C19 C18 120.4(2)
C19 C20 C21 121.0(2)
C20 C21 C16 117.2(2)
C20 C21 C25 120.7(2)
C16 C21 C25 122.1(2)
C17 C22 C24 112.3(2)
C17 C22 C23 109.9(2)
C24 C22 C23 110.1(2)
C21 C25 C26 109.3(3)
C21 C25 C27 113.0(2)
C26 C25 C27 109.8(2)
C29 C28 B3 114.23(18)
C29 C28 B7 62.54(14)
B3 C28 B7 115.40(18)
C29 C28 B8 111.65(17)
B3 C28 B8 63.57(16)
B7 C28 B8 61.04(14)
C29 C28 P2 115.42(14)
B3 C28 P2 121.75(16)
B7 C28 P2 113.29(14)
B8 C28 P2 120.08(15)
C28 C29 B1 111.05(18)
C28 C29 B6 110.98(17)
B1 C29 B6 64.38(15)
C28 C29 B7 62.81(14)
B1 C29 B7 115.93(18)
B6 C29 B7 61.56(14)
C28 C29 P1 116.04(14)
B1 C29 P1 124.10(16)
B6 C29 P1 119.93(15)
B7 C29 P1 111.38(14)
C35 C30 C31 118.4(2)
C35 C30 P2 124.72(18)
C31 C30 P2 116.88(18)
C32 C31 C30 120.9(2)
C31 C32 C33 120.0(2)
C34 C33 C32 119.7(2)
C33 C34 C35 120.4(2)
C30 C35 C34 120.7(2)
C37 C36 C41 119.8(2)
C37 C36 P2 121.15(19)
C41 C36 P2 119.02(18)
C36 C37 C38 120.1(3)
C39 C38 C37 119.7(3)
C38 C39 C40 120.6(3)
C39 C40 C41 119.8(3)
C40 C41 C36 120.0(2)
C47 C42 C43 118.5(2)
C47 C42 P1 122.26(18)
C43 C42 P1 119.14(18)
C44 C43 C42 120.6(2)
C45 C44 C43 120.2(3)
C44 C45 C46 119.9(2)
C45 C46 C47 120.1(3)
C46 C47 C42 120.7(2)
C49 C48 C53 118.5(2)
C49 C48 P1 125.01(17)
C53 C48 P1 116.42(17)
C50 C49 C48 120.7(2)
C51 C50 C49 120.6(2)
C50 C51 C52 119.7(2)
C51 C52 C53 120.1(2)
C52 C53 C48 120.4(2)
O1 S1 C55 106.30(14)
O1 S1 C54 106.97(14)
C55 S1 C54 97.06(14)

loop_
_geom_bond_atom_site_label_1
_geom_bond_atom_site_label_2
_geom_bond_distance
Au1 C1 2.051(2)
Au1 P2 2.3681(6)
Au1 P1 2.5311(5)
P1 C48 1.823(2)
P1 C42 1.828(2)
P1 C29 1.844(2)
P2 C36 1.824(2)
P2 C30 1.826(2)
P2 C28 1.837(2)
N1 C1 1.362(3)
N1 C2 1.386(3)
N1 C4 1.447(3)
N2 C1 1.358(3)
N2 C3 1.386(3)
N2 C16 1.449(3)
B1 C29 1.636(3)
B1 B4 1.769(4)
B1 B6 1.794(4)
B1 B2 1.851(4)
B2 B4 1.777(4)
B2 B5 1.777(4)
B2 B3 1.827(4)
B3 C28 1.627(3)
B3 B5 1.755(4)
B3 B8 1.783(4)
B4 B6 1.755(4)
B4 B9 1.803(4)
B4 B5 1.817(4)
B5 B8 1.748(4)
B5 B9 1.788(4)
B6 C29 1.728(3)
B6 B9 1.750(4)
B6 B7 1.771(4)
B7 C29 1.733(3)
B7 C28 1.737(3)
B7 B8 1.771(4)
B7 B9 1.774(4)
B8 C28 1.751(3)
B8 B9 1.764(4)
C2 C3 1.337(3)
C4 C5 1.399(3)
C4 C9 1.403(3)
C5 C6 1.399(3)
C5 C13 1.520(3)
C6 C7 1.381(4)
C7 C8 1.382(4)
C8 C9 1.393(3)
C9 C10 1.521(3)
C10 C11 1.525(4)
C10 C12 1.536(3)
C13 C15 1.529(3)
C13 C14 1.533(3)
C16 C17 1.395(3)
C16 C21 1.398(3)
C17 C18 1.394(3)
C17 C22 1.523(3)
C18 C19 1.380(4)
C19 C20 1.377(4)
C20 C21 1.396(3)
C21 C25 1.517(4)
C22 C24 1.533(4)
C22 C23 1.535(4)
C25 C26 1.523(4)
C25 C27 1.531(4)
C28 C29 1.593(3)
C30 C35 1.386(3)
C30 C31 1.398(3)
C31 C32 1.382(4)
C32 C33 1.387(4)
C33 C34 1.376(4)
C34 C35 1.388(4)
C36 C37 1.388(3)
C36 C41 1.390(3)
C37 C38 1.391(4)
C38 C39 1.382(4)
C39 C40 1.383(4)
C40 C41 1.390(4)
C42 C47 1.394(3)
C42 C43 1.401(3)
C43 C44 1.384(4)
C44 C45 1.384(4)
C45 C46 1.385(4)
C46 C47 1.389(4)
C48 C49 1.386(3)
C48 C53 1.396(3)
C49 C50 1.385(3)
C50 C51 1.371(3)
C51 C52 1.385(3)
C52 C53 1.389(3)
C54 S1 1.788(3)
C55 S1 1.775(3)
S1 O1 1.4843(19)
